data_1503745
loop_
_publ_author_name
'Scheffelaar, Rachel'
'Paravidino, Monica'
'Muilwijk, Daan'
'Lutz, Martin'
'Spek, Anthony L.'
'de Kanter, Frans J. J.'
'Orru, Romano V. A.'
'Ruijter, Eelco'

_publ_section_title
;
 A novel three-component reaction toward dihydrooxazolopyridines.
;
_journal_issue 1
_journal_name_full 'Organic letters'
_journal_page_first 125
_journal_page_last 128
_journal_paper_doi 10.1021/ol802515v
_journal_volume 11
_journal_year 2009
_chemical_formula_moiety 'C35 H32 N4 O3'
_chemical_formula_sum 'C35 H32 N4 O3'
_chemical_formula_weight 556.65
_chemical_name_systematic
; 
 ? 
;
_space_group_IT_number 2
_symmetry_cell_setting triclinic
_symmetry_space_group_name_Hall '-P 1'
_symmetry_space_group_name_H-M 'P -1'
_atom_sites_solution_hydrogens difmap
_atom_sites_solution_primary direct
_atom_sites_solution_secondary difmap
_audit_creation_method SHELXL-97
_cell_angle_alpha 89.2207(11)
_cell_angle_beta 85.5827(13)
_cell_angle_gamma 81.5275(13)
_cell_formula_units_Z 2
_cell_length_a 6.2462(1)
_cell_length_b 10.9131(3)
_cell_length_c 21.5977(6)
_cell_measurement_reflns_used 23461
_cell_measurement_temperature 150(2)
_cell_measurement_theta_max 27.48
_cell_measurement_theta_min 1.02
_cell_volume 1451.82(6)
_computing_cell_refinement HKL2000
_computing_data_collection 'Nonius COLLECT'
_computing_data_reduction 'HKL2000, denzox, Sadabs'
_computing_structure_refinement 'SHELXL-97 (Sheldrick, 1997)'
_computing_structure_solution 'SHELXS-97 (Sheldrick, 1990)'
_diffrn_ambient_temperature 150(2)
_diffrn_measured_fraction_theta_full 0.988
_diffrn_measured_fraction_theta_max 0.988
_diffrn_measurement_device_type 'Nonius KappaCCD'
_diffrn_measurement_method '\f and \w scans'
_diffrn_radiation_monochromator graphite
_diffrn_radiation_source 'rotating anode'
_diffrn_radiation_type MoK\a
_diffrn_radiation_wavelength 0.71073
_diffrn_reflns_av_R_equivalents 0.0527
_diffrn_reflns_av_sigmaI/netI 0.0634
_diffrn_reflns_limit_h_max 8
_diffrn_reflns_limit_h_min -8
_diffrn_reflns_limit_k_max 14
_diffrn_reflns_limit_k_min -14
_diffrn_reflns_limit_l_max 28
_diffrn_reflns_limit_l_min -27
_diffrn_reflns_number 20589
_diffrn_reflns_theta_full 27.51
_diffrn_reflns_theta_max 27.51
_diffrn_reflns_theta_min 1.89
_exptl_absorpt_coefficient_mu 0.082
_exptl_absorpt_correction_T_max 0.99
_exptl_absorpt_correction_T_min 0.61
_exptl_absorpt_correction_type multi-scan
_exptl_absorpt_process_details Sadabs
_exptl_crystal_colour yellow
_exptl_crystal_density_diffrn 1.273
_exptl_crystal_density_method 'not measured'
_exptl_crystal_description needle
_exptl_crystal_F_000 588
_exptl_crystal_size_max 0.60
_exptl_crystal_size_mid 0.12
_exptl_crystal_size_min 0.06
_refine_diff_density_max 0.194
_refine_diff_density_min -0.204
_refine_diff_density_rms 0.038
_refine_ls_extinction_method none
_refine_ls_goodness_of_fit_ref 1.016
_refine_ls_hydrogen_treatment mixed
_refine_ls_matrix_type full
_refine_ls_number_parameters 389
_refine_ls_number_reflns 6596
_refine_ls_number_restraints 0
_refine_ls_restrained_S_all 1.016
_refine_ls_R_factor_all 0.0924
_refine_ls_R_factor_gt 0.0516
_refine_ls_shift/su_max 0.000
_refine_ls_shift/su_mean 0.000
_refine_ls_structure_factor_coef Fsqd
_refine_ls_weighting_details 'calc w=1/[\s^2^(Fo^2^)+(0.0411P)^2^+0.3771P] where P=(Fo^2^+2Fc^2^)/3'
_refine_ls_weighting_scheme calc
_refine_ls_wR_factor_gt 0.1039
_refine_ls_wR_factor_ref 0.1189
_reflns_number_gt 4347
_reflns_number_total 6596
_reflns_threshold_expression I>2\s(I)
_cod_data_source_file ol802515v_si_001.cif
_cod_data_source_block s3887a
_cod_database_code 1503745

loop_
_symmetry_equiv_pos_as_xyz
'x, y, z'
'-x, -y, -z'

loop_
_atom_site_label
_atom_site_type_symbol
_atom_site_fract_x
_atom_site_fract_y
_atom_site_fract_z
_atom_site_U_iso_or_equiv
_atom_site_adp_type
_atom_site_occupancy
_atom_site_symmetry_multiplicity
_atom_site_calc_flag
_atom_site_refinement_flags
O7 O 0.47137(16) 0.23566(10) 0.24605(5) 0.0328(3) Uani 1 1 d .
O41 O -0.2554(4) 0.15705(19) -0.08830(8) 0.1050(7) Uani 1 1 d .
O42 O -0.3890(3) 0.3441(2) -0.05878(8) 0.0928(6) Uani 1 1 d .
N1 N 0.4390(2) 0.37872(11) 0.32488(6) 0.0292(3) Uani 1 1 d .
N9 N 0.1164(2) 0.21687(11) 0.23490(6) 0.0272(3) Uani 1 1 d .
N32 N 0.5411(3) 0.13644(16) 0.12197(8) 0.0515(4) Uani 1 1 d .
H32N H 0.669(4) 0.141(2) 0.1388(11) 0.079(8) Uiso 1 1 d .
N40 N -0.2530(4) 0.2510(2) -0.05738(9) 0.0747(6) Uani 1 1 d .
C2 C 0.3516(2) 0.32332(13) 0.28484(7) 0.0266(3) Uani 1 1 d .
C3 C 0.1150(2) 0.32711(13) 0.27456(7) 0.0263(3) Uani 1 1 d .
C4 C -0.0036(2) 0.32486(14) 0.34032(7) 0.0277(3) Uani 1 1 d .
H4 H -0.1617 0.3532 0.3364 0.033 Uiso 1 1 calc R
C5 C 0.0825(3) 0.42125(15) 0.37823(7) 0.0295(4) Uani 1 1 d .
H5 H -0.017(3) 0.4626(15) 0.4091(8) 0.034(4) Uiso 1 1 d .
C6 C 0.2839(2) 0.44984(13) 0.36807(7) 0.0280(3) Uani 1 1 d .
C8 C 0.3139(3) 0.17705(14) 0.21930(7) 0.0306(4) Uani 1 1 d .
C10 C 0.0224(2) 0.44084(14) 0.23715(7) 0.0271(3) Uani 1 1 d .
C11 C 0.1249(3) 0.54495(14) 0.22844(8) 0.0351(4) Uani 1 1 d .
H11 H 0.2572 0.5487 0.2468 0.042 Uiso 1 1 calc R
C12 C 0.0349(3) 0.64375(16) 0.19298(9) 0.0438(4) Uani 1 1 d .
H12 H 0.1059 0.7148 0.1873 0.053 Uiso 1 1 calc R
C13 C -0.1574(3) 0.63937(16) 0.16589(8) 0.0429(4) Uani 1 1 d .
H13 H -0.2181 0.7069 0.1415 0.051 Uiso 1 1 calc R
C14 C -0.2609(3) 0.53582(16) 0.17455(8) 0.0384(4) Uani 1 1 d .
H14 H -0.3935 0.5327 0.1563 0.046 Uiso 1 1 calc R
C15 C -0.1719(3) 0.43707(15) 0.20970(7) 0.0321(4) Uani 1 1 d .
H15 H -0.2433 0.3662 0.2152 0.039 Uiso 1 1 calc R
C16 C 0.0201(3) 0.19633(14) 0.36921(7) 0.0290(4) Uani 1 1 d .
C17 C -0.1419(3) 0.12359(15) 0.36350(8) 0.0368(4) Uani 1 1 d .
H17 H -0.2671 0.1560 0.3429 0.044 Uiso 1 1 calc R
C18 C -0.1234(3) 0.00433(16) 0.38745(9) 0.0479(5) Uani 1 1 d .
H18 H -0.2356 -0.0443 0.3831 0.058 Uiso 1 1 calc R
C19 C 0.0571(3) -0.04406(17) 0.41759(9) 0.0500(5) Uani 1 1 d .
H19 H 0.0700 -0.1259 0.4338 0.060 Uiso 1 1 calc R
C20 C 0.2192(3) 0.02740(17) 0.42402(9) 0.0476(5) Uani 1 1 d .
H20 H 0.3435 -0.0054 0.4449 0.057 Uiso 1 1 calc R
C21 C 0.2011(3) 0.14664(16) 0.40012(8) 0.0380(4) Uani 1 1 d .
H21 H 0.3133 0.1951 0.4049 0.046 Uiso 1 1 calc R
C22 C 0.3750(3) 0.54761(13) 0.40045(7) 0.0291(4) Uani 1 1 d .
C23 C 0.2888(3) 0.59339(16) 0.45821(8) 0.0393(4) Uani 1 1 d .
H23 H 0.1655 0.5630 0.4777 0.047 Uiso 1 1 calc R
C24 C 0.3802(3) 0.68287(16) 0.48780(9) 0.0465(5) Uani 1 1 d .
H24 H 0.3194 0.7131 0.5273 0.056 Uiso 1 1 calc R
C25 C 0.5590(3) 0.72812(16) 0.46009(9) 0.0444(5) Uani 1 1 d .
H25 H 0.6220 0.7889 0.4806 0.053 Uiso 1 1 calc R
C26 C 0.6459(3) 0.68480(15) 0.40257(9) 0.0427(4) Uani 1 1 d .
H26 H 0.7682 0.7163 0.3832 0.051 Uiso 1 1 calc R
C27 C 0.5547(3) 0.59487(14) 0.37280(8) 0.0355(4) Uani 1 1 d .
H27 H 0.6158 0.5654 0.3332 0.043 Uiso 1 1 calc R
C28 C 0.4044(3) 0.08220(15) 0.17042(8) 0.0391(4) Uani 1 1 d .
H28 H 0.2776 0.0598 0.1498 0.047 Uiso 1 1 calc R
C29 C 0.5237(3) -0.03896(16) 0.19618(10) 0.0490(5) Uani 1 1 d .
H29 H 0.5427 -0.1010 0.1618 0.059 Uiso 1 1 calc R
C30 C 0.3848(4) -0.08882(19) 0.24814(12) 0.0698(7) Uani 1 1 d .
H30A H 0.4509 -0.1726 0.2591 0.105 Uiso 1 1 calc R
H30B H 0.2394 -0.0915 0.2345 0.105 Uiso 1 1 calc R
H30C H 0.3738 -0.0348 0.2845 0.105 Uiso 1 1 calc R
C31 C 0.7501(3) -0.0289(2) 0.21565(12) 0.0723(7) Uani 1 1 d .
H31A H 0.7408 0.0382 0.2459 0.108 Uiso 1 1 calc R
H31B H 0.8437 -0.0112 0.1791 0.108 Uiso 1 1 calc R
H31C H 0.8114 -0.1072 0.2345 0.108 Uiso 1 1 calc R
C33 C 0.4466(3) 0.25769(19) 0.09930(9) 0.0508(5) Uani 1 1 d .
H33A H 0.5612 0.2955 0.0751 0.061 Uiso 1 1 calc R
H33B H 0.3941 0.3120 0.1353 0.061 Uiso 1 1 calc R
C34 C 0.2608(3) 0.25218(18) 0.05914(8) 0.0440(5) Uani 1 1 d .
C35 C 0.0973(3) 0.35244(18) 0.05753(8) 0.0478(5) Uani 1 1 d .
H35 H 0.1004 0.4218 0.0834 0.057 Uiso 1 1 calc R
C36 C -0.0704(3) 0.35386(19) 0.01915(9) 0.0517(5) Uani 1 1 d .
H36 H -0.1811 0.4234 0.0181 0.062 Uiso 1 1 calc R
C37 C -0.0728(4) 0.2513(2) -0.01764(9) 0.0539(5) Uani 1 1 d .
C38 C 0.0863(4) 0.1497(2) -0.01702(9) 0.0599(6) Uani 1 1 d .
H38 H 0.0817 0.0804 -0.0427 0.072 Uiso 1 1 calc R
C39 C 0.2532(4) 0.14998(19) 0.02157(9) 0.0557(5) Uani 1 1 d .
H39 H 0.3633 0.0801 0.0225 0.067 Uiso 1 1 calc R

loop_
_atom_site_aniso_label
_atom_site_aniso_U_11
_atom_site_aniso_U_22
_atom_site_aniso_U_33
_atom_site_aniso_U_23
_atom_site_aniso_U_13
_atom_site_aniso_U_12
O7 0.0214(6) 0.0312(6) 0.0458(7) -0.0139(5) -0.0031(5) -0.0028(5)
O41 0.162(2) 0.1102(15) 0.0678(11) 0.0122(11) -0.0482(13) -0.0838(15)
O42 0.0879(14) 0.1296(18) 0.0684(12) 0.0271(12) -0.0254(11) -0.0329(13)
N1 0.0220(7) 0.0256(7) 0.0404(8) -0.0060(6) -0.0047(6) -0.0028(5)
N9 0.0258(7) 0.0231(6) 0.0331(7) -0.0024(5) -0.0048(6) -0.0038(5)
N32 0.0369(9) 0.0605(11) 0.0563(11) -0.0198(9) 0.0070(8) -0.0080(8)
N40 0.0983(18) 0.0981(17) 0.0421(11) 0.0213(12) -0.0172(11) -0.0580(15)
C2 0.0211(8) 0.0229(7) 0.0356(9) -0.0021(6) -0.0015(7) -0.0021(6)
C3 0.0223(8) 0.0241(8) 0.0332(8) -0.0040(6) -0.0034(6) -0.0050(6)
C4 0.0204(8) 0.0299(8) 0.0331(8) -0.0011(7) -0.0037(7) -0.0034(6)
C5 0.0280(9) 0.0298(8) 0.0302(9) -0.0043(7) -0.0039(7) -0.0012(7)
C6 0.0261(8) 0.0251(8) 0.0326(8) -0.0022(6) -0.0075(7) -0.0005(6)
C8 0.0274(9) 0.0273(8) 0.0382(9) -0.0041(7) -0.0080(7) -0.0048(7)
C10 0.0256(8) 0.0265(8) 0.0284(8) -0.0012(6) -0.0005(6) -0.0017(6)
C11 0.0331(9) 0.0303(9) 0.0421(10) -0.0007(7) -0.0029(8) -0.0056(7)
C12 0.0518(12) 0.0287(9) 0.0501(11) 0.0036(8) 0.0007(9) -0.0061(8)
C13 0.0503(12) 0.0335(10) 0.0398(10) 0.0067(8) 0.0003(9) 0.0079(8)
C14 0.0333(9) 0.0425(10) 0.0367(9) 0.0040(8) -0.0038(8) 0.0040(8)
C15 0.0288(9) 0.0349(9) 0.0329(9) 0.0031(7) -0.0034(7) -0.0051(7)
C16 0.0301(9) 0.0285(8) 0.0288(8) -0.0001(7) -0.0045(7) -0.0040(7)
C17 0.0344(10) 0.0334(9) 0.0443(10) 0.0014(8) -0.0096(8) -0.0077(7)
C18 0.0490(12) 0.0351(10) 0.0635(13) 0.0058(9) -0.0112(10) -0.0154(9)
C19 0.0618(13) 0.0339(10) 0.0556(12) 0.0125(9) -0.0120(10) -0.0089(9)
C20 0.0508(12) 0.0433(11) 0.0505(11) 0.0129(9) -0.0191(9) -0.0058(9)
C21 0.0388(10) 0.0377(10) 0.0402(10) 0.0062(8) -0.0129(8) -0.0101(8)
C22 0.0288(9) 0.0237(8) 0.0351(9) -0.0003(7) -0.0108(7) 0.0002(7)
C23 0.0476(11) 0.0383(10) 0.0341(9) -0.0025(8) -0.0061(8) -0.0112(8)
C24 0.0665(13) 0.0394(10) 0.0353(10) -0.0075(8) -0.0140(9) -0.0073(10)
C25 0.0567(12) 0.0275(9) 0.0530(12) -0.0037(8) -0.0250(10) -0.0087(8)
C26 0.0396(10) 0.0300(9) 0.0611(12) -0.0043(8) -0.0110(9) -0.0099(8)
C27 0.0324(9) 0.0294(8) 0.0452(10) -0.0066(7) -0.0049(8) -0.0040(7)
C28 0.0306(9) 0.0369(9) 0.0497(11) -0.0163(8) -0.0049(8) -0.0021(7)
C29 0.0424(11) 0.0355(10) 0.0687(13) -0.0230(9) -0.0193(10) 0.0052(8)
C30 0.0748(16) 0.0385(12) 0.0947(18) 0.0056(12) -0.0254(14) 0.0062(11)
C31 0.0518(13) 0.0548(13) 0.1098(19) -0.0358(13) -0.0361(13) 0.0128(10)
C33 0.0538(12) 0.0560(13) 0.0451(11) -0.0100(9) 0.0105(9) -0.0226(10)
C34 0.0548(12) 0.0480(11) 0.0319(9) -0.0056(8) 0.0095(9) -0.0232(10)
C35 0.0629(13) 0.0449(11) 0.0388(10) -0.0055(8) 0.0067(9) -0.0236(10)
C36 0.0610(13) 0.0521(12) 0.0452(11) 0.0058(9) 0.0021(10) -0.0225(10)
C37 0.0719(15) 0.0631(14) 0.0348(10) 0.0071(9) -0.0042(10) -0.0373(12)
C38 0.0932(18) 0.0564(13) 0.0372(11) -0.0089(10) -0.0006(11) -0.0362(13)
C39 0.0715(15) 0.0507(12) 0.0455(12) -0.0123(10) 0.0062(11) -0.0156(11)

loop_
_atom_type_symbol
_atom_type_description
_atom_type_scat_dispersion_real
_atom_type_scat_dispersion_imag
_atom_type_scat_source
C C 0.0033 0.0016 'International Tables Vol C Tables 4.2.6.8 and 6.1.1.4'
H H 0.0000 0.0000 'International Tables Vol C Tables 4.2.6.8 and 6.1.1.4'
N N 0.0061 0.0033 'International Tables Vol C Tables 4.2.6.8 and 6.1.1.4'
O O 0.0106 0.0060 'International Tables Vol C Tables 4.2.6.8 and 6.1.1.4'

loop_
_geom_angle_atom_site_label_1
_geom_angle_atom_site_label_2
_geom_angle_atom_site_label_3
_geom_angle
C2 O7 C8 104.11(11)
C2 N1 C6 113.18(12)
C8 N9 C3 106.42(12)
C33 N32 C28 114.69(15)
C33 N32 H32N 110.5(15)
C28 N32 H32N 106.1(15)
O42 N40 O41 124.1(2)
O42 N40 C37 118.5(2)
O41 N40 C37 117.4(3)
N1 C2 O7 121.54(13)
N1 C2 C3 129.55(14)
O7 C2 C3 108.62(11)
N9 C3 C2 102.66(11)
N9 C3 C10 106.97(11)
C2 C3 C10 113.16(12)
N9 C3 C4 116.69(12)
C2 C3 C4 105.66(12)
C10 C3 C4 111.54(12)
C16 C4 C5 114.07(12)
C16 C4 C3 112.88(12)
C5 C4 C3 106.05(12)
C16 C4 H4 107.9
C5 C4 H4 107.9
C3 C4 H4 107.9
C6 C5 C4 123.05(15)
C6 C5 H5 120.9(10)
C4 C5 H5 116.0(10)
C5 C6 N1 120.28(13)
C5 C6 C22 126.17(15)
N1 C6 C22 113.46(13)
N9 C8 O7 117.17(13)
N9 C8 C28 127.95(14)
O7 C8 C28 114.58(13)
C11 C10 C15 119.01(14)
C11 C10 C3 123.09(13)
C15 C10 C3 117.89(13)
C10 C11 C12 120.26(16)
C10 C11 H11 119.9
C12 C11 H11 119.9
C13 C12 C11 120.44(17)
C13 C12 H12 119.8
C11 C12 H12 119.8
C12 C13 C14 119.57(16)
C12 C13 H13 120.2
C14 C13 H13 120.2
C15 C14 C13 120.28(16)
C15 C14 H14 119.9
C13 C14 H14 119.9
C14 C15 C10 120.44(15)
C14 C15 H15 119.8
C10 C15 H15 119.8
C17 C16 C21 118.25(15)
C17 C16 C4 119.03(13)
C21 C16 C4 122.69(14)
C18 C17 C16 120.89(16)
C18 C17 H17 119.6
C16 C17 H17 119.6
C19 C18 C17 120.30(17)
C19 C18 H18 119.9
C17 C18 H18 119.9
C18 C19 C20 119.54(17)
C18 C19 H19 120.2
C20 C19 H19 120.2
C19 C20 C21 120.27(17)
C19 C20 H20 119.9
C21 C20 H20 119.9
C20 C21 C16 120.75(16)
C20 C21 H21 119.6
C16 C21 H21 119.6
C23 C22 C27 118.13(14)
C23 C22 C6 122.32(15)
C27 C22 C6 119.55(14)
C24 C23 C22 120.95(18)
C24 C23 H23 119.5
C22 C23 H23 119.5
C25 C24 C23 120.28(18)
C25 C24 H24 119.9
C23 C24 H24 119.9
C26 C25 C24 119.71(16)
C26 C25 H25 120.1
C24 C25 H25 120.1
C25 C26 C27 120.14(18)
C25 C26 H26 119.9
C27 C26 H26 119.9
C26 C27 C22 120.78(16)
C26 C27 H27 119.6
C22 C27 H27 119.6
N32 C28 C8 110.72(14)
N32 C28 C29 111.49(15)
C8 C28 C29 114.29(15)
N32 C28 H28 106.6
C8 C28 H28 106.6
C29 C28 H28 106.6
C30 C29 C31 111.65(19)
C30 C29 C28 110.39(16)
C31 C29 C28 114.05(16)
C30 C29 H29 106.8
C31 C29 H29 106.8
C28 C29 H29 106.8
C29 C30 H30A 109.5
C29 C30 H30B 109.5
H30A C30 H30B 109.5
C29 C30 H30C 109.5
H30A C30 H30C 109.5
H30B C30 H30C 109.5
C29 C31 H31A 109.5
C29 C31 H31B 109.5
H31A C31 H31B 109.5
C29 C31 H31C 109.5
H31A C31 H31C 109.5
H31B C31 H31C 109.5
N32 C33 C34 113.42(16)
N32 C33 H33A 108.9
C34 C33 H33A 108.9
N32 C33 H33B 108.9
C34 C33 H33B 108.9
H33A C33 H33B 107.7
C35 C34 C39 118.79(18)
C35 C34 C33 119.51(16)
C39 C34 C33 121.66(19)
C36 C35 C34 121.48(17)
C36 C35 H35 119.3
C34 C35 H35 119.3
C35 C36 C37 118.3(2)
C35 C36 H36 120.9
C37 C36 H36 120.9
C38 C37 C36 121.83(19)
C38 C37 N40 119.6(2)
C36 C37 N40 118.6(2)
C37 C38 C39 119.11(18)
C37 C38 H38 120.4
C39 C38 H38 120.4
C38 C39 C34 120.5(2)
C38 C39 H39 119.7
C34 C39 H39 119.7

loop_
_geom_bond_atom_site_label_1
_geom_bond_atom_site_label_2
_geom_bond_distance
O7 C2 1.3751(17)
O7 C8 1.4117(18)
O41 N40 1.234(3)
O42 N40 1.226(3)
N1 C2 1.2630(18)
N1 C6 1.4386(19)
N9 C8 1.267(2)
N9 C3 1.4848(18)
N32 C33 1.462(3)
N32 C28 1.473(2)
N32 H32N 0.91(2)
N40 C37 1.468(3)
C2 C3 1.506(2)
C3 C10 1.537(2)
C3 C4 1.552(2)
C4 C16 1.519(2)
C4 C5 1.524(2)
C4 H4 1.0000
C5 C6 1.342(2)
C5 H5 0.945(17)
C6 C22 1.487(2)
C8 C28 1.507(2)
C10 C11 1.388(2)
C10 C15 1.397(2)
C11 C12 1.389(2)
C11 H11 0.9500
C12 C13 1.383(3)
C12 H12 0.9500
C13 C14 1.386(3)
C13 H13 0.9500
C14 C15 1.383(2)
C14 H14 0.9500
C15 H15 0.9500
C16 C17 1.389(2)
C16 C21 1.394(2)
C17 C18 1.386(2)
C17 H17 0.9500
C18 C19 1.379(3)
C18 H18 0.9500
C19 C20 1.382(3)
C19 H19 0.9500
C20 C21 1.386(2)
C20 H20 0.9500
C21 H21 0.9500
C22 C23 1.389(2)
C22 C27 1.393(2)
C23 C24 1.388(2)
C23 H23 0.9500
C24 C25 1.378(3)
C24 H24 0.9500
C25 C26 1.378(3)
C25 H25 0.9500
C26 C27 1.392(2)
C26 H26 0.9500
C27 H27 0.9500
C28 C29 1.538(2)
C28 H28 1.0000
C29 C30 1.510(3)
C29 C31 1.526(3)
C29 H29 1.0000
C30 H30A 0.9800
C30 H30B 0.9800
C30 H30C 0.9800
C31 H31A 0.9800
C31 H31B 0.9800
C31 H31C 0.9800
C33 C34 1.510(3)
C33 H33A 0.9900
C33 H33B 0.9900
C34 C35 1.384(3)
C34 C39 1.397(2)
C35 C36 1.383(3)
C35 H35 0.9500
C36 C37 1.384(3)
C36 H36 0.9500
C37 C38 1.376(3)
C38 C39 1.384(3)
C38 H38 0.9500
C39 H39 0.9500

loop_
_geom_torsion_atom_site_label_1
_geom_torsion_atom_site_label_2
_geom_torsion_atom_site_label_3
_geom_torsion_atom_site_label_4
_geom_torsion
C6 N1 C2 O7 -169.47(13)
C6 N1 C2 C3 3.5(2)
C8 O7 C2 N1 167.10(14)
C8 O7 C2 C3 -7.22(15)
C8 N9 C3 C2 -9.02(16)
C8 N9 C3 C10 110.32(14)
C8 N9 C3 C4 -124.02(14)
N1 C2 C3 N9 -163.67(16)
O7 C2 C3 N9 10.05(15)
N1 C2 C3 C10 81.4(2)
O7 C2 C3 C10 -104.87(14)
N1 C2 C3 C4 -40.9(2)
O7 C2 C3 C4 132.80(12)
N9 C3 C4 C16 35.21(17)
C2 C3 C4 C16 -78.10(14)
C10 C3 C4 C16 158.55(12)
N9 C3 C4 C5 160.81(12)
C2 C3 C4 C5 47.50(15)
C10 C3 C4 C5 -75.85(14)
C16 C4 C5 C6 94.53(18)
C3 C4 C5 C6 -30.3(2)
C4 C5 C6 N1 -7.5(2)
C4 C5 C6 C22 176.15(14)
C2 N1 C6 C5 23.3(2)
C2 N1 C6 C22 -159.95(13)
C3 N9 C8 O7 5.34(18)
C3 N9 C8 C28 -167.96(16)
C2 O7 C8 N9 1.24(18)
C2 O7 C8 C28 175.44(14)
N9 C3 C10 C11 -128.87(15)
C2 C3 C10 C11 -16.6(2)
C4 C3 C10 C11 102.43(17)
N9 C3 C10 C15 49.68(17)
C2 C3 C10 C15 162.00(13)
C4 C3 C10 C15 -79.02(16)
C15 C10 C11 C12 0.1(2)
C3 C10 C11 C12 178.63(15)
C10 C11 C12 C13 -0.1(3)
C11 C12 C13 C14 0.3(3)
C12 C13 C14 C15 -0.4(3)
C13 C14 C15 C10 0.4(3)
C11 C10 C15 C14 -0.2(2)
C3 C10 C15 C14 -178.83(14)
C5 C4 C16 C17 143.61(15)
C3 C4 C16 C17 -95.24(17)
C5 C4 C16 C21 -38.0(2)
C3 C4 C16 C21 83.14(18)
C21 C16 C17 C18 -0.5(3)
C4 C16 C17 C18 177.94(16)
C16 C17 C18 C19 0.1(3)
C17 C18 C19 C20 0.3(3)
C18 C19 C20 C21 -0.3(3)
C19 C20 C21 C16 -0.1(3)
C17 C16 C21 C20 0.5(3)
C4 C16 C21 C20 -177.88(16)
C5 C6 C22 C23 21.7(2)
N1 C6 C22 C23 -154.86(14)
C5 C6 C22 C27 -159.10(16)
N1 C6 C22 C27 24.4(2)
C27 C22 C23 C24 -0.6(2)
C6 C22 C23 C24 178.68(15)
C22 C23 C24 C25 0.1(3)
C23 C24 C25 C26 0.5(3)
C24 C25 C26 C27 -0.6(3)
C25 C26 C27 C22 0.1(3)
C23 C22 C27 C26 0.5(2)
C6 C22 C27 C26 -178.80(15)
C33 N32 C28 C8 -46.1(2)
C33 N32 C28 C29 -174.56(14)
N9 C8 C28 N32 119.48(19)
O7 C8 C28 N32 -53.97(19)
N9 C8 C28 C29 -113.61(19)
O7 C8 C28 C29 72.93(19)
N32 C28 C29 C30 176.89(15)
C8 C28 C29 C30 50.4(2)
N32 C28 C29 C31 50.2(2)
C8 C28 C29 C31 -76.3(2)
C28 N32 C33 C34 -72.2(2)
N32 C33 C34 C35 150.75(17)
N32 C33 C34 C39 -31.7(3)
C39 C34 C35 C36 -0.8(3)
C33 C34 C35 C36 176.84(17)
C34 C35 C36 C37 0.6(3)
C35 C36 C37 C38 -0.3(3)
C35 C36 C37 N40 178.59(17)
O42 N40 C37 C38 -177.6(2)
O41 N40 C37 C38 1.1(3)
O42 N40 C37 C36 3.5(3)
O41 N40 C37 C36 -177.77(19)
C36 C37 C38 C39 0.1(3)
N40 C37 C38 C39 -178.70(18)
C37 C38 C39 C34 -0.4(3)
C35 C34 C39 C38 0.7(3)
C33 C34 C39 C38 -176.92(18)
